data_7053073
loop_
_publ_author_name
'Luo, Yunjie'
'Chi, Shuhui'
'Chen, Jue'

_publ_section_title
;
 Half-sandwich rare-earth-metal derivatives bearing
 pyrrolidinyl-functionalized cyclopentadienyl ligand: synthesis,
 characterization and catalysis in syndiospecific polymerization of
 styrene
;
_journal_issue 9
_journal_name_full 'New Journal of Chemistry'
_journal_page_first 2675
_journal_paper_doi 10.1039/c3nj00214d
_journal_volume 37
_journal_year 2013
_chemical_formula_moiety 'C23 H54 N3 Si5 Y'
_chemical_formula_sum 'C23 H54 N3 Si5 Y'
_chemical_formula_weight 602.05
_chemical_name_systematic
;
?
;
_space_group_IT_number 14
_symmetry_cell_setting monoclinic
_symmetry_space_group_name_Hall '-P 2yn'
_symmetry_space_group_name_H-M 'P 1 21/n 1'
_atom_sites_solution_hydrogens geom
_atom_sites_solution_primary direct
_atom_sites_solution_secondary difmap
_audit_creation_method SHELXL-97
_cell_angle_alpha 90.00
_cell_angle_beta 97.036(5)
_cell_angle_gamma 90.00
_cell_formula_units_Z 4
_cell_length_a 9.9340(4)
_cell_length_b 19.5918(7)
_cell_length_c 17.4660(13)
_cell_measurement_reflns_used 3335
_cell_measurement_temperature 220(2)
_cell_measurement_theta_max 29.3736
_cell_measurement_theta_min 3.3081
_cell_volume 3373.7(3)
_computing_cell_refinement 'CrysAlisPro, Agilent Technologies'
_computing_data_collection 'CrysAlisPro, Agilent Technologies'
_computing_data_reduction 'CrysAlisPro, Agilent Technologies'
_computing_structure_refinement 'SHELXL-97 (Sheldrick, 1997)'
_computing_structure_solution 'SHELXS-97 (Sheldrick, 1990)'
_diffrn_ambient_temperature 220(2)
_diffrn_detector_area_resol_mean 10.4692
_diffrn_measured_fraction_theta_full 0.998
_diffrn_measured_fraction_theta_max 0.998
_diffrn_measurement_device_type 'Xcalibur, Atlas, Gemini'
_diffrn_measurement_method '\w scans'
_diffrn_radiation_monochromator graphite
_diffrn_radiation_source 'Enhance (Mo) X-ray Source'
_diffrn_radiation_type MoK\a
_diffrn_radiation_wavelength 0.7107
_diffrn_reflns_av_R_equivalents 0.0399
_diffrn_reflns_av_sigmaI/netI 0.0619
_diffrn_reflns_limit_h_max 11
_diffrn_reflns_limit_h_min -12
_diffrn_reflns_limit_k_max 19
_diffrn_reflns_limit_k_min -23
_diffrn_reflns_limit_l_max 18
_diffrn_reflns_limit_l_min -21
_diffrn_reflns_number 15282
_diffrn_reflns_theta_full 25.50
_diffrn_reflns_theta_max 25.50
_diffrn_reflns_theta_min 3.33
_exptl_absorpt_coefficient_mu 1.922
_exptl_absorpt_correction_T_max 1.00000
_exptl_absorpt_correction_T_min 0.82037
_exptl_absorpt_correction_type multi-scan
_exptl_absorpt_process_details
;
CrysAlisPro, Agilent Technologies,
Version 1.171.35.21 (release 20-01-2012 CrysAlis171 .NET)
(compiled Jan 23 2012,18:06:46)
Empirical absorption correction using spherical harmonics,
implemented in SCALE3 ABSPACK scaling algorithm.
;
_exptl_crystal_density_diffrn 1.185
_exptl_crystal_density_method 'not measured'
_exptl_crystal_F_000 1288
_exptl_crystal_size_max 0.80
_exptl_crystal_size_mid 0.60
_exptl_crystal_size_min 0.45
_refine_diff_density_max 0.319
_refine_diff_density_min -0.383
_refine_diff_density_rms 0.074
_refine_ls_extinction_method none
_refine_ls_goodness_of_fit_ref 1.000
_refine_ls_hydrogen_treatment mixed
_refine_ls_matrix_type full
_refine_ls_number_parameters 319
_refine_ls_number_reflns 6249
_refine_ls_number_restraints 0
_refine_ls_restrained_S_all 1.000
_refine_ls_R_factor_all 0.0684
_refine_ls_R_factor_gt 0.0436
_refine_ls_shift/su_max 0.001
_refine_ls_shift/su_mean 0.000
_refine_ls_structure_factor_coef Fsqd
_refine_ls_weighting_details 'calc w=1/[\s^2^(Fo^2^)+(0.0506P)^2^+0.0000P] where P=(Fo^2^+2Fc^2^)/3'
_refine_ls_weighting_scheme calc
_refine_ls_wR_factor_gt 0.0906
_refine_ls_wR_factor_ref 0.0971
_reflns_number_gt 4769
_reflns_number_total 6249
_reflns_threshold_expression >2sigma(I)
_cod_data_source_file c3nj00214d.txt
_cod_data_source_block g120725b
_cod_original_sg_symbol_H-M 'P 21/n'
_cod_database_code 7053073

loop_
_symmetry_equiv_pos_as_xyz
'x, y, z'
'-x+1/2, y+1/2, -z+1/2'
'-x, -y, -z'
'x-1/2, -y-1/2, z-1/2'

loop_
_atom_site_label
_atom_site_type_symbol
_atom_site_fract_x
_atom_site_fract_y
_atom_site_fract_z
_atom_site_U_iso_or_equiv
_atom_site_adp_type
_atom_site_occupancy
_atom_site_symmetry_multiplicity
_atom_site_calc_flag
_atom_site_refinement_flags
Y1 Y 0.36399(3) 0.860441(15) 0.190528(15) 0.02446(10) Uani 1 1 d .
Si1 Si 0.54058(8) 1.00464(5) 0.17123(5) 0.0327(2) Uani 1 1 d .
Si2 Si 0.33001(8) 0.81321(5) 0.35516(5) 0.0326(2) Uani 1 1 d .
H2 H 0.459(2) 0.8122(14) 0.3223(15) 0.027(7) Uiso 1 1 d .
Si3 Si 0.06751(9) 0.88114(6) 0.29669(7) 0.0475(3) Uani 1 1 d .
H3 H 0.000(3) 0.8909(17) 0.2272(17) 0.044(9) Uiso 1 1 d .
Si4 Si 0.26635(10) 0.68466(5) 0.14538(5) 0.0419(2) Uani 1 1 d .
H4 H 0.279(3) 0.6354(16) 0.2060(18) 0.049(9) Uiso 1 1 d .
Si5 Si 0.55385(9) 0.73758(5) 0.18055(5) 0.0420(3) Uani 1 1 d .
H5 H 0.591(3) 0.8106(17) 0.1969(17) 0.050(9) Uiso 1 1 d .
N1 N 0.5297(2) 0.95389(13) 0.25693(13) 0.0291(6) Uani 1 1 d .
N2 N 0.2265(2) 0.85340(13) 0.28468(14) 0.0308(6) Uani 1 1 d .
N3 N 0.3845(2) 0.74771(13) 0.16289(14) 0.0322(6) Uani 1 1 d .
C1 C 0.4045(3) 0.96438(16) 0.10357(17) 0.0341(7) Uani 1 1 d .
C2 C 0.2617(3) 0.96804(17) 0.11102(18) 0.0375(8) Uani 1 1 d .
C3 C 0.1964(3) 0.91349(18) 0.06784(18) 0.0411(8) Uani 1 1 d .
C4 C 0.2957(4) 0.87611(18) 0.03414(18) 0.0442(9) Uani 1 1 d .
C5 C 0.4226(3) 0.90682(18) 0.05559(17) 0.0394(8) Uani 1 1 d .
C6 C 0.1875(3) 1.02355(18) 0.1487(2) 0.0490(10) Uani 1 1 d .
H6A H 0.1798 1.0637 0.1158 0.074 Uiso 1 1 calc R
H6B H 0.2373 1.0351 0.1982 0.074 Uiso 1 1 calc R
H6C H 0.0975 1.0076 0.1561 0.074 Uiso 1 1 calc R
C7 C 0.0437(3) 0.9037(2) 0.0507(2) 0.0635(12) Uani 1 1 d .
H7A H 0.0101 0.9291 0.0045 0.095 Uiso 1 1 calc R
H7B H 0.0001 0.9203 0.0938 0.095 Uiso 1 1 calc R
H7C H 0.0235 0.8556 0.0427 0.095 Uiso 1 1 calc R
C8 C 0.2655(4) 0.8174(2) -0.0207(2) 0.0661(12) Uani 1 1 d .
H8A H 0.2517 0.8344 -0.0732 0.099 Uiso 1 1 calc R
H8B H 0.1841 0.7942 -0.0091 0.099 Uiso 1 1 calc R
H8C H 0.3411 0.7857 -0.0150 0.099 Uiso 1 1 calc R
C9 C 0.5538(4) 0.8833(2) 0.0273(2) 0.0570(10) Uani 1 1 d .
H9A H 0.5354 0.8446 -0.0069 0.085 Uiso 1 1 calc R
H9B H 0.6182 0.8701 0.0711 0.085 Uiso 1 1 calc R
H9C H 0.5914 0.9203 -0.0003 0.085 Uiso 1 1 calc R
C10 C 0.7137(3) 0.9973(2) 0.1412(2) 0.0534(10) Uani 1 1 d .
H10A H 0.7779 1.0219 0.1775 0.080 Uiso 1 1 calc R
H10B H 0.7137 1.0167 0.0901 0.080 Uiso 1 1 calc R
H10C H 0.7395 0.9496 0.1404 0.080 Uiso 1 1 calc R
C11 C 0.5162(3) 1.09715(18) 0.1900(2) 0.0463(9) Uani 1 1 d .
H11A H 0.4231 1.1052 0.1989 0.070 Uiso 1 1 calc R
H11B H 0.5360 1.1235 0.1456 0.070 Uiso 1 1 calc R
H11C H 0.5768 1.1110 0.2351 0.070 Uiso 1 1 calc R
C12 C 0.6593(3) 0.93298(19) 0.30357(18) 0.0399(8) Uani 1 1 d .
H12A H 0.7305 0.9256 0.2703 0.048 Uiso 1 1 calc R
H12B H 0.6468 0.8908 0.3321 0.048 Uiso 1 1 calc R
C13 C 0.6958(3) 0.9918(2) 0.3586(2) 0.0574(11) Uani 1 1 d .
H13A H 0.7519 0.9760 0.4053 0.069 Uiso 1 1 calc R
H13B H 0.7454 1.0272 0.3340 0.069 Uiso 1 1 calc R
C14 C 0.5616(3) 1.0186(2) 0.3776(2) 0.0553(10) Uani 1 1 d .
H14A H 0.5602 1.0686 0.3760 0.066 Uiso 1 1 calc R
H14B H 0.5448 1.0037 0.4291 0.066 Uiso 1 1 calc R
C15 C 0.4547(3) 0.98906(17) 0.31589(17) 0.0363(8) Uani 1 1 d .
H15A H 0.3969 0.9564 0.3391 0.044 Uiso 1 1 calc R
H15B H 0.3972 1.0256 0.2915 0.044 Uiso 1 1 calc R
C16 C 0.3606(4) 0.8562(2) 0.4514(2) 0.0631(12) Uani 1 1 d .
H16A H 0.3972 0.9015 0.4452 0.095 Uiso 1 1 calc R
H16B H 0.4247 0.8296 0.4856 0.095 Uiso 1 1 calc R
H16C H 0.2757 0.8598 0.4733 0.095 Uiso 1 1 calc R
C17 C 0.2942(3) 0.72215(18) 0.3742(2) 0.0486(9) Uani 1 1 d .
H17A H 0.2103 0.7187 0.3970 0.073 Uiso 1 1 calc R
H17B H 0.3680 0.7033 0.4093 0.073 Uiso 1 1 calc R
H17C H 0.2857 0.6969 0.3260 0.073 Uiso 1 1 calc R
C18 C -0.0301(3) 0.8174(2) 0.3479(3) 0.0716(13) Uani 1 1 d .
H18A H -0.0294 0.7736 0.3220 0.107 Uiso 1 1 calc R
H18B H -0.1229 0.8329 0.3474 0.107 Uiso 1 1 calc R
H18C H 0.0116 0.8126 0.4008 0.107 Uiso 1 1 calc R
C19 C 0.0692(4) 0.9633(2) 0.3501(3) 0.1020(19) Uani 1 1 d .
H19A H 0.1011 0.9556 0.4041 0.153 Uiso 1 1 calc R
H19B H -0.0218 0.9821 0.3453 0.153 Uiso 1 1 calc R
H19C H 0.1292 0.9953 0.3287 0.153 Uiso 1 1 calc R
C20 C 0.0919(3) 0.7204(2) 0.1431(2) 0.0587(11) Uani 1 1 d .
H20A H 0.0825 0.7419 0.1922 0.088 Uiso 1 1 calc R
H20B H 0.0259 0.6839 0.1338 0.088 Uiso 1 1 calc R
H20C H 0.0763 0.7539 0.1021 0.088 Uiso 1 1 calc R
C21 C 0.2763(4) 0.6345(2) 0.0548(2) 0.0648(11) Uani 1 1 d .
H21A H 0.2572 0.6643 0.0105 0.097 Uiso 1 1 calc R
H21B H 0.2102 0.5978 0.0515 0.097 Uiso 1 1 calc R
H21C H 0.3666 0.6154 0.0557 0.097 Uiso 1 1 calc R
C22 C 0.6157(4) 0.6844(3) 0.2664(2) 0.0741(14) Uani 1 1 d .
H22A H 0.5688 0.6976 0.3096 0.111 Uiso 1 1 calc R
H22B H 0.7125 0.6913 0.2797 0.111 Uiso 1 1 calc R
H22C H 0.5982 0.6366 0.2545 0.111 Uiso 1 1 calc R
C23 C 0.6452(4) 0.7090(2) 0.0992(2) 0.0728(13) Uani 1 1 d .
H23A H 0.6299 0.6605 0.0904 0.109 Uiso 1 1 calc R
H23B H 0.7416 0.7174 0.1120 0.109 Uiso 1 1 calc R
H23C H 0.6117 0.7341 0.0529 0.109 Uiso 1 1 calc R

loop_
_atom_site_aniso_label
_atom_site_aniso_U_11
_atom_site_aniso_U_22
_atom_site_aniso_U_33
_atom_site_aniso_U_23
_atom_site_aniso_U_13
_atom_site_aniso_U_12
Y1 0.03185(16) 0.02201(17) 0.01886(16) 0.00188(13) 0.00052(10) 0.00109(12)
Si1 0.0374(5) 0.0276(5) 0.0326(5) 0.0043(4) 0.0025(4) -0.0037(4)
Si2 0.0386(5) 0.0357(6) 0.0239(5) 0.0017(4) 0.0058(3) -0.0072(4)
Si3 0.0334(5) 0.0430(7) 0.0681(7) 0.0022(6) 0.0137(4) 0.0030(4)
Si4 0.0652(6) 0.0247(5) 0.0346(5) -0.0009(4) 0.0020(4) -0.0031(4)
Si5 0.0478(5) 0.0429(6) 0.0362(6) -0.0023(5) 0.0084(4) 0.0160(5)
N1 0.0300(13) 0.0272(15) 0.0292(14) 0.0033(12) 0.0002(10) 0.0020(11)
N2 0.0309(13) 0.0259(15) 0.0363(15) -0.0018(12) 0.0066(10) -0.0004(11)
N3 0.0450(14) 0.0257(16) 0.0257(14) -0.0016(12) 0.0035(11) 0.0063(11)
C1 0.0516(19) 0.0236(18) 0.0251(17) 0.0046(15) -0.0030(13) -0.0055(14)
C2 0.0482(19) 0.0274(19) 0.0329(19) 0.0078(16) -0.0104(14) -0.0027(15)
C3 0.057(2) 0.029(2) 0.0315(19) 0.0106(16) -0.0171(15) -0.0060(16)
C4 0.083(3) 0.029(2) 0.0165(16) 0.0035(15) -0.0083(16) -0.0088(18)
C5 0.064(2) 0.032(2) 0.0210(17) 0.0087(16) 0.0029(14) -0.0049(17)
C6 0.0461(19) 0.030(2) 0.066(3) 0.0025(19) -0.0130(17) 0.0045(16)
C7 0.067(2) 0.048(3) 0.065(3) 0.010(2) -0.033(2) -0.012(2)
C8 0.117(3) 0.050(3) 0.028(2) 0.000(2) -0.001(2) -0.021(2)
C9 0.093(3) 0.049(3) 0.033(2) 0.000(2) 0.0234(19) -0.006(2)
C10 0.051(2) 0.058(3) 0.053(2) 0.010(2) 0.0171(17) -0.0034(18)
C11 0.053(2) 0.032(2) 0.053(2) 0.0030(19) 0.0008(16) -0.0080(16)
C12 0.0339(17) 0.044(2) 0.040(2) 0.0117(17) -0.0051(14) -0.0011(15)
C13 0.049(2) 0.068(3) 0.050(2) -0.001(2) -0.0139(17) -0.0086(19)
C14 0.063(2) 0.057(3) 0.044(2) -0.015(2) -0.0007(17) -0.008(2)
C15 0.0399(17) 0.036(2) 0.0331(19) -0.0015(16) 0.0044(14) 0.0002(15)
C16 0.095(3) 0.066(3) 0.029(2) -0.004(2) 0.0099(19) -0.027(2)
C17 0.060(2) 0.043(2) 0.043(2) 0.0106(19) 0.0043(16) -0.0070(18)
C18 0.041(2) 0.072(3) 0.106(4) 0.017(3) 0.029(2) 0.000(2)
C19 0.074(3) 0.063(3) 0.180(6) -0.044(4) 0.060(3) 0.001(3)
C20 0.060(2) 0.054(3) 0.060(3) -0.009(2) -0.0015(18) -0.012(2)
C21 0.098(3) 0.042(3) 0.054(3) -0.017(2) 0.008(2) -0.004(2)
C22 0.074(3) 0.087(4) 0.059(3) 0.015(3) -0.001(2) 0.041(2)
C23 0.087(3) 0.074(3) 0.064(3) -0.011(3) 0.036(2) 0.025(2)

loop_
_atom_type_symbol
_atom_type_description
_atom_type_scat_dispersion_real
_atom_type_scat_dispersion_imag
_atom_type_scat_source
C C 0.0033 0.0016 'International Tables Vol C Tables 4.2.6.8 and 6.1.1.4'
H H 0.0000 0.0000 'International Tables Vol C Tables 4.2.6.8 and 6.1.1.4'
Si Si 0.0817 0.0704 'International Tables Vol C Tables 4.2.6.8 and 6.1.1.4'
Y Y -2.7962 3.5667 'International Tables Vol C Tables 4.2.6.8 and 6.1.1.4'
N N 0.0061 0.0033 'International Tables Vol C Tables 4.2.6.8 and 6.1.1.4'

loop_
_geom_angle_atom_site_label_1
_geom_angle_atom_site_label_2
_geom_angle_atom_site_label_3
_geom_angle
N2 Y1 N3 99.93(9)
N2 Y1 C1 128.41(10)
N3 Y1 C1 127.72(10)
N2 Y1 N1 97.04(8)
N3 Y1 N1 134.48(8)
C1 Y1 N1 65.15(8)
N2 Y1 C5 151.83(10)
N3 Y1 C5 96.24(10)
C1 Y1 C5 31.53(10)
N1 Y1 C5 87.69(9)
N2 Y1 C2 101.64(10)
N3 Y1 C2 134.25(9)
C1 Y1 C2 31.81(9)
N1 Y1 C2 81.77(8)
C5 Y1 C2 51.40(10)
N2 Y1 C4 129.06(10)
N3 Y1 C4 85.14(10)
C1 Y1 C4 50.92(10)
N1 Y1 C4 115.12(9)
C5 Y1 C4 30.08(10)
C2 Y1 C4 50.22(10)
N2 Y1 C3 103.12(10)
N3 Y1 C3 105.24(9)
C1 Y1 C3 51.07(9)
N1 Y1 C3 111.49(9)
C5 Y1 C3 50.00(10)
C2 Y1 C3 30.35(9)
C4 Y1 C3 29.78(10)
N2 Y1 Si5 114.93(7)
N3 Y1 Si5 32.53(6)
C1 Y1 Si5 116.09(7)
N1 Y1 Si5 102.38(5)
C5 Y1 Si5 90.85(8)
C2 Y1 Si5 142.10(8)
C4 Y1 Si5 96.29(8)
C3 Y1 Si5 124.63(8)
N2 Y1 Si2 32.79(6)
N3 Y1 Si2 85.95(7)
C1 Y1 Si2 145.41(7)
N1 Y1 Si2 86.09(5)
C5 Y1 Si2 173.06(7)
C2 Y1 Si2 130.40(8)
C4 Y1 Si2 156.85(8)
C3 Y1 Si2 135.72(8)
Si5 Y1 Si2 87.47(3)
N2 Y1 Si1 119.45(7)
N3 Y1 Si1 137.10(6)
C1 Y1 Si1 33.29(6)
N1 Y1 Si1 32.33(5)
C5 Y1 Si1 56.64(8)
C2 Y1 Si1 56.77(7)
C4 Y1 Si1 82.82(7)
C3 Y1 Si1 82.99(7)
Si5 Y1 Si1 108.70(3)
Si2 Y1 Si1 117.66(2)
N2 Y1 H2 60.9(5)
N3 Y1 H2 78.4(6)
C1 Y1 H2 138.4(6)
N1 Y1 H2 73.7(6)
C5 Y1 H2 145.9(5)
C2 Y1 H2 147.0(6)
C4 Y1 H2 162.5(6)
C3 Y1 H2 164.0(5)
Si5 Y1 H2 66.5(6)
Si2 Y1 H2 28.3(5)
Si1 Y1 H2 105.2(6)
N2 Y1 H5 125.2(7)
N3 Y1 H5 61.1(8)
C1 Y1 H5 97.5(8)
N1 Y1 H5 74.6(8)
C5 Y1 H5 82.9(7)
C2 Y1 H5 129.1(7)
C4 Y1 H5 101.7(7)
C3 Y1 H5 130.7(7)
Si5 Y1 H5 28.7(8)
Si2 Y1 H5 92.5(7)
Si1 Y1 H5 81.4(8)
H2 Y1 H5 64.9(9)
N1 Si1 C1 100.38(12)
N1 Si1 C11 111.53(14)
C1 Si1 C11 115.11(15)
N1 Si1 C10 109.93(14)
C1 Si1 C10 114.36(16)
C11 Si1 C10 105.58(16)
N1 Si1 Y1 51.07(8)
C1 Si1 Y1 50.19(9)
C11 Si1 Y1 135.96(11)
C10 Si1 Y1 118.29(13)
N2 Si2 C17 117.58(14)
N2 Si2 C16 117.37(17)
C17 Si2 C16 106.60(17)
N2 Si2 Y1 46.31(8)
C17 Si2 Y1 120.06(12)
C16 Si2 Y1 132.79(13)
N2 Si2 H2 101.7(10)
C17 Si2 H2 104.6(11)
C16 Si2 H2 107.7(10)
Y1 Si2 H2 55.8(10)
N2 Si3 C19 112.67(16)
N2 Si3 C18 112.76(16)
C19 Si3 C18 108.1(2)
N2 Si3 H3 107.6(12)
C19 Si3 H3 107.9(14)
C18 Si3 H3 107.6(13)
N3 Si4 C20 110.46(16)
N3 Si4 C21 115.13(17)
C20 Si4 C21 108.88(18)
N3 Si4 H4 111.3(12)
C20 Si4 H4 105.3(12)
C21 Si4 H4 105.2(13)
N3 Si5 C23 117.70(17)
N3 Si5 C22 115.85(17)
C23 Si5 C22 107.5(2)
N3 Si5 Y1 46.58(9)
C23 Si5 Y1 129.64(15)
C22 Si5 Y1 122.36(14)
N3 Si5 H5 98.2(11)
C23 Si5 H5 107.4(11)
C22 Si5 H5 109.3(12)
Y1 Si5 H5 51.8(11)
C12 N1 C15 102.6(2)
C12 N1 Si1 117.81(19)
C15 N1 Si1 113.4(2)
C12 N1 Y1 119.99(19)
C15 N1 Y1 106.46(16)
Si1 N1 Y1 96.61(9)
Si2 N2 Si3 123.07(15)
Si2 N2 Y1 100.90(11)
Si3 N2 Y1 135.92(14)
Si5 N3 Si4 126.69(16)
Si5 N3 Y1 100.89(12)
Si4 N3 Y1 131.56(13)
C5 C1 C2 106.7(3)
C5 C1 Si1 125.0(2)
C2 C1 Si1 124.6(2)
C5 C1 Y1 76.37(18)
C2 C1 Y1 76.23(17)
Si1 C1 Y1 96.52(12)
C3 C2 C1 107.8(3)
C3 C2 C6 123.9(3)
C1 C2 C6 127.9(3)
C3 C2 Y1 78.52(18)
C1 C2 Y1 71.97(16)
C6 C2 Y1 121.3(2)
C4 C3 C2 108.3(3)
C4 C3 C7 125.6(3)
C2 C3 C7 125.4(3)
C4 C3 Y1 75.05(17)
C2 C3 Y1 71.13(16)
C7 C3 Y1 126.8(2)
C5 C4 C3 108.4(3)
C5 C4 C8 126.9(4)
C3 C4 C8 124.5(3)
C5 C4 Y1 71.27(17)
C3 C4 Y1 75.17(18)
C8 C4 Y1 123.6(2)
C4 C5 C1 108.7(3)
C4 C5 C9 124.1(3)
C1 C5 C9 127.1(3)
C4 C5 Y1 78.64(18)
C1 C5 Y1 72.10(17)
C9 C5 Y1 118.3(2)
C2 C6 H6A 109.5
C2 C6 H6B 109.5
H6A C6 H6B 109.5
C2 C6 H6C 109.5
H6A C6 H6C 109.5
H6B C6 H6C 109.5
C3 C7 H7A 109.5
C3 C7 H7B 109.5
H7A C7 H7B 109.5
C3 C7 H7C 109.5
H7A C7 H7C 109.5
H7B C7 H7C 109.5
C4 C8 H8A 109.5
C4 C8 H8B 109.5
H8A C8 H8B 109.5
C4 C8 H8C 109.5
H8A C8 H8C 109.5
H8B C8 H8C 109.5
C5 C9 H9A 109.5
C5 C9 H9B 109.5
H9A C9 H9B 109.5
C5 C9 H9C 109.5
H9A C9 H9C 109.5
H9B C9 H9C 109.5
Si1 C10 H10A 109.5
Si1 C10 H10B 109.5
H10A C10 H10B 109.5
Si1 C10 H10C 109.5
H10A C10 H10C 109.5
H10B C10 H10C 109.5
Si1 C11 H11A 109.5
Si1 C11 H11B 109.5
H11A C11 H11B 109.5
Si1 C11 H11C 109.5
H11A C11 H11C 109.5
H11B C11 H11C 109.5
N1 C12 C13 105.1(3)
N1 C12 H12A 110.7
C13 C12 H12A 110.7
N1 C12 H12B 110.7
C13 C12 H12B 110.7
H12A C12 H12B 108.8
C14 C13 C12 104.8(3)
C14 C13 H13A 110.8
C12 C13 H13A 110.8
C14 C13 H13B 110.8
C12 C13 H13B 110.8
H13A C13 H13B 108.9
C13 C14 C15 105.6(3)
C13 C14 H14A 110.6
C15 C14 H14A 110.6
C13 C14 H14B 110.6
C15 C14 H14B 110.6
H14A C14 H14B 108.8
N1 C15 C14 107.2(2)
N1 C15 H15A 110.3
C14 C15 H15A 110.3
N1 C15 H15B 110.3
C14 C15 H15B 110.3
H15A C15 H15B 108.5
Si2 C16 H16A 109.5
Si2 C16 H16B 109.5
H16A C16 H16B 109.5
Si2 C16 H16C 109.5
H16A C16 H16C 109.5
H16B C16 H16C 109.5
Si2 C17 H17A 109.5
Si2 C17 H17B 109.5
H17A C17 H17B 109.5
Si2 C17 H17C 109.5
H17A C17 H17C 109.5
H17B C17 H17C 109.5
Si3 C18 H18A 109.5
Si3 C18 H18B 109.5
H18A C18 H18B 109.5
Si3 C18 H18C 109.5
H18A C18 H18C 109.5
H18B C18 H18C 109.5
Si3 C19 H19A 109.5
Si3 C19 H19B 109.5
H19A C19 H19B 109.5
Si3 C19 H19C 109.5
H19A C19 H19C 109.5
H19B C19 H19C 109.5
Si4 C20 H20A 109.5
Si4 C20 H20B 109.5
H20A C20 H20B 109.5
Si4 C20 H20C 109.5
H20A C20 H20C 109.5
H20B C20 H20C 109.5
Si4 C21 H21A 109.5
Si4 C21 H21B 109.5
H21A C21 H21B 109.5
Si4 C21 H21C 109.5
H21A C21 H21C 109.5
H21B C21 H21C 109.5
Si5 C22 H22A 109.5
Si5 C22 H22B 109.5
H22A C22 H22B 109.5
Si5 C22 H22C 109.5
H22A C22 H22C 109.5
H22B C22 H22C 109.5
Si5 C23 H23A 109.5
Si5 C23 H23B 109.5
H23A C23 H23B 109.5
Si5 C23 H23C 109.5
H23A C23 H23C 109.5
H23B C23 H23C 109.5

loop_
_geom_bond_atom_site_label_1
_geom_bond_atom_site_label_2
_geom_bond_distance
Y1 N2 2.267(2)
Y1 N3 2.275(3)
Y1 C1 2.601(3)
Y1 N1 2.634(2)
Y1 C5 2.656(3)
Y1 C2 2.657(3)
Y1 C4 2.750(3)
Y1 C3 2.751(3)
Y1 Si5 3.0760(10)
Y1 Si2 3.0783(9)
Y1 Si1 3.3641(9)
Y1 H2 2.56(3)
Y1 H5 2.45(3)
Si1 N1 1.811(3)
Si1 C1 1.859(3)
Si1 C11 1.863(4)
Si1 C10 1.864(3)
Si2 N2 1.698(3)
Si2 C17 1.857(4)
Si2 C16 1.871(4)
Si2 H2 1.47(2)
Si3 N2 1.707(2)
Si3 C19 1.860(5)
Si3 C18 1.874(4)
Si3 H3 1.33(3)
Si4 N3 1.706(3)
Si4 C20 1.865(4)
Si4 C21 1.875(4)
Si4 H4 1.43(3)
Si5 N3 1.684(2)
Si5 C23 1.863(4)
Si5 C22 1.868(4)
Si5 H5 1.50(3)
N1 C12 1.494(3)
N1 C15 1.510(4)
C1 C5 1.429(5)
C1 C2 1.442(4)
C2 C3 1.419(4)
C2 C6 1.509(5)
C3 C4 1.414(5)
C3 C7 1.522(4)
C4 C5 1.406(4)
C4 C8 1.503(5)
C5 C9 1.520(5)
C6 H6A 0.9700
C6 H6B 0.9700
C6 H6C 0.9700
C7 H7A 0.9700
C7 H7B 0.9700
C7 H7C 0.9700
C8 H8A 0.9700
C8 H8B 0.9700
C8 H8C 0.9700
C9 H9A 0.9700
C9 H9B 0.9700
C9 H9C 0.9700
C10 H10A 0.9700
C10 H10B 0.9700
C10 H10C 0.9700
C11 H11A 0.9700
C11 H11B 0.9700
C11 H11C 0.9700
C12 C13 1.516(5)
C12 H12A 0.9800
C12 H12B 0.9800
C13 C14 1.508(5)
C13 H13A 0.9800
C13 H13B 0.9800
C14 C15 1.532(4)
C14 H14A 0.9800
C14 H14B 0.9800
C15 H15A 0.9800
C15 H15B 0.9800
C16 H16A 0.9700
C16 H16B 0.9700
C16 H16C 0.9700
C17 H17A 0.9700
C17 H17B 0.9700
C17 H17C 0.9700
C18 H18A 0.9700
C18 H18B 0.9700
C18 H18C 0.9700
C19 H19A 0.9700
C19 H19B 0.9700
C19 H19C 0.9700
C20 H20A 0.9700
C20 H20B 0.9700
C20 H20C 0.9700
C21 H21A 0.9700
C21 H21B 0.9700
C21 H21C 0.9700
C22 H22A 0.9700
C22 H22B 0.9700
C22 H22C 0.9700
C23 H23A 0.9700
C23 H23B 0.9700
C23 H23C 0.9700

loop_
_geom_torsion_atom_site_label_1
_geom_torsion_atom_site_label_2
_geom_torsion_atom_site_label_3
_geom_torsion_atom_site_label_4
_geom_torsion
N2 Y1 Si1 N1 51.01(12)
N3 Y1 Si1 N1 -102.96(13)
C1 Y1 Si1 N1 167.12(17)
C5 Y1 Si1 N1 -161.82(13)
C2 Y1 Si1 N1 135.68(13)
C4 Y1 Si1 N1 -177.83(12)
C3 Y1 Si1 N1 152.16(12)
Si5 Y1 Si1 N1 -83.59(10)
Si2 Y1 Si1 N1 13.58(10)
N2 Y1 Si1 C1 -116.11(15)
N3 Y1 Si1 C1 89.92(16)
N1 Y1 Si1 C1 -167.12(17)
C5 Y1 Si1 C1 31.06(16)
C2 Y1 Si1 C1 -31.44(15)
C4 Y1 Si1 C1 15.05(16)
C3 Y1 Si1 C1 -14.96(15)
Si5 Y1 Si1 C1 109.29(13)
Si2 Y1 Si1 C1 -153.54(13)
N2 Y1 Si1 C11 -29.96(18)
N3 Y1 Si1 C11 176.07(18)
C1 Y1 Si1 C11 86.1(2)
N1 Y1 Si1 C11 -80.97(19)
C5 Y1 Si1 C11 117.21(19)
C2 Y1 Si1 C11 54.71(18)
C4 Y1 Si1 C11 101.20(18)
C3 Y1 Si1 C11 71.19(18)
Si5 Y1 Si1 C11 -164.56(16)
Si2 Y1 Si1 C11 -67.39(17)
N2 Y1 Si1 C10 144.62(15)
N3 Y1 Si1 C10 -9.35(17)
C1 Y1 Si1 C10 -99.28(19)
N1 Y1 Si1 C10 93.60(17)
C5 Y1 Si1 C10 -68.21(16)
C2 Y1 Si1 C10 -130.72(16)
C4 Y1 Si1 C10 -84.22(16)
C3 Y1 Si1 C10 -114.23(16)
Si5 Y1 Si1 C10 10.02(14)
Si2 Y1 Si1 C10 107.18(14)
N3 Y1 Si2 N2 -115.42(13)
C1 Y1 Si2 N2 76.69(17)
N1 Y1 Si2 N2 109.44(13)
C5 Y1 Si2 N2 135.9(7)
C2 Y1 Si2 N2 33.71(15)
C4 Y1 Si2 N2 -47.9(2)
C3 Y1 Si2 N2 -7.67(16)
Si5 Y1 Si2 N2 -147.97(12)
Si1 Y1 Si2 N2 102.21(12)
N2 Y1 Si2 C17 100.76(18)
N3 Y1 Si2 C17 -14.65(14)
C1 Y1 Si2 C17 177.46(17)
N1 Y1 Si2 C17 -149.80(14)
C5 Y1 Si2 C17 -123.3(7)
C2 Y1 Si2 C17 134.47(15)
C4 Y1 Si2 C17 52.9(2)
C3 Y1 Si2 C17 93.09(17)
Si5 Y1 Si2 C17 -47.20(13)
Si1 Y1 Si2 C17 -157.03(13)
N2 Y1 Si2 C16 -89.0(2)
N3 Y1 Si2 C16 155.6(2)
C1 Y1 Si2 C16 -12.3(2)
N1 Y1 Si2 C16 20.5(2)
C5 Y1 Si2 C16 46.9(7)
C2 Y1 Si2 C16 -55.3(2)
C4 Y1 Si2 C16 -136.8(3)
C3 Y1 Si2 C16 -96.6(2)
Si5 Y1 Si2 C16 123.06(19)
Si1 Y1 Si2 C16 13.2(2)
N2 Y1 Si5 N3 67.96(14)
C1 Y1 Si5 N3 -119.94(14)
N1 Y1 Si5 N3 171.86(13)
C5 Y1 Si5 N3 -100.31(14)
C2 Y1 Si5 N3 -95.65(16)
C4 Y1 Si5 N3 -70.65(14)
C3 Y1 Si5 N3 -60.75(15)
Si2 Y1 Si5 N3 86.43(12)
Si1 Y1 Si5 N3 -155.17(12)
N2 Y1 Si5 C23 160.6(2)
N3 Y1 Si5 C23 92.7(2)
C1 Y1 Si5 C23 -27.3(2)
N1 Y1 Si5 C23 -95.4(2)
C5 Y1 Si5 C23 -7.6(2)
C2 Y1 Si5 C23 -3.0(2)
C4 Y1 Si5 C23 22.0(2)
C3 Y1 Si5 C23 31.9(2)
Si2 Y1 Si5 C23 179.1(2)
Si1 Y1 Si5 C23 -62.5(2)
N2 Y1 Si5 C22 -28.4(2)
N3 Y1 Si5 C22 -96.4(2)
C1 Y1 Si5 C22 143.68(19)
N1 Y1 Si5 C22 75.49(19)
C5 Y1 Si5 C22 163.31(19)
C2 Y1 Si5 C22 168.0(2)
C4 Y1 Si5 C22 -167.03(19)
C3 Y1 Si5 C22 -157.1(2)
Si2 Y1 Si5 C22 -9.94(18)
Si1 Y1 Si5 C22 108.45(18)
C1 Si1 N1 C12 139.1(2)
C11 Si1 N1 C12 -98.5(2)
C10 Si1 N1 C12 18.2(3)
Y1 Si1 N1 C12 129.0(2)
C1 Si1 N1 C15 -101.1(2)
C11 Si1 N1 C15 21.3(2)
C10 Si1 N1 C15 138.0(2)
Y1 Si1 N1 C15 -111.16(19)
C1 Si1 N1 Y1 10.02(13)
C11 Si1 N1 Y1 132.44(12)
C10 Si1 N1 Y1 -110.81(14)
N2 Y1 N1 C12 95.5(2)
N3 Y1 N1 C12 -15.9(3)
C1 Y1 N1 C12 -135.3(2)
C5 Y1 N1 C12 -112.4(2)
C2 Y1 N1 C12 -163.7(2)
C4 Y1 N1 C12 -125.1(2)
C3 Y1 N1 C12 -157.4(2)
Si5 Y1 N1 C12 -22.0(2)
Si2 Y1 N1 C12 64.5(2)
Si1 Y1 N1 C12 -127.5(2)
N2 Y1 N1 C15 -20.16(18)
N3 Y1 N1 C15 -131.55(18)
C1 Y1 N1 C15 109.09(19)
C5 Y1 N1 C15 131.96(19)
C2 Y1 N1 C15 80.65(18)
C4 Y1 N1 C15 119.22(19)
C3 Y1 N1 C15 86.97(19)
Si5 Y1 N1 C15 -137.67(17)
Si2 Y1 N1 C15 -51.13(17)
Si1 Y1 N1 C15 116.8(2)
N2 Y1 N1 Si1 -137.00(10)
N3 Y1 N1 Si1 111.61(12)
C1 Y1 N1 Si1 -7.75(10)
C5 Y1 N1 Si1 15.12(11)
C2 Y1 N1 Si1 -36.19(11)
C4 Y1 N1 Si1 2.38(14)
C3 Y1 N1 Si1 -29.88(13)
Si5 Y1 N1 Si1 105.49(8)
Si2 Y1 N1 Si1 -167.97(9)
C17 Si2 N2 Si3 76.8(2)
C16 Si2 N2 Si3 -52.4(2)
Y1 Si2 N2 Si3 -176.7(2)
C17 Si2 N2 Y1 -106.42(16)
C16 Si2 N2 Y1 124.29(16)
C19 Si3 N2 Si2 79.6(3)
C18 Si3 N2 Si2 -43.2(3)
C19 Si3 N2 Y1 -95.8(3)
C18 Si3 N2 Y1 141.4(2)
N3 Y1 N2 Si2 66.16(12)
C1 Y1 N2 Si2 -135.17(11)
N1 Y1 N2 Si2 -71.43(12)
C5 Y1 N2 Si2 -169.74(16)
C2 Y1 N2 Si2 -154.44(11)
C4 Y1 N2 Si2 157.95(11)
C3 Y1 N2 Si2 174.51(11)
Si5 Y1 N2 Si2 35.76(13)
Si1 Y1 N2 Si2 -96.19(11)
N3 Y1 N2 Si3 -117.79(19)
C1 Y1 N2 Si3 40.9(2)
N1 Y1 N2 Si3 104.63(19)
C5 Y1 N2 Si3 6.3(3)
C2 Y1 N2 Si3 21.6(2)
C4 Y1 N2 Si3 -26.0(3)
C3 Y1 N2 Si3 -9.4(2)
Si5 Y1 N2 Si3 -148.18(17)
Si2 Y1 N2 Si3 176.1(3)
Si1 Y1 N2 Si3 79.9(2)
C23 Si5 N3 Si4 70.0(3)
C22 Si5 N3 Si4 -59.2(3)
Y1 Si5 N3 Si4 -170.4(2)
C23 Si5 N3 Y1 -119.69(19)
C22 Si5 N3 Y1 111.12(19)
C20 Si4 N3 Si5 171.97(19)
C21 Si4 N3 Si5 -64.2(2)
C20 Si4 N3 Y1 4.7(2)
C21 Si4 N3 Y1 128.5(2)
N2 Y1 N3 Si5 -121.43(11)
C1 Y1 N3 Si5 79.69(14)
N1 Y1 N3 Si5 -11.17(18)
C5 Y1 N3 Si5 81.73(12)
C2 Y1 N3 Si5 121.41(13)
C4 Y1 N3 Si5 109.74(13)
C3 Y1 N3 Si5 131.92(12)
Si2 Y1 N3 Si5 -91.65(10)
Si1 Y1 N3 Si5 35.75(16)
N2 Y1 N3 Si4 48.24(19)
C1 Y1 N3 Si4 -110.65(18)
N1 Y1 N3 Si4 158.49(14)
C5 Y1 N3 Si4 -108.61(18)
C2 Y1 N3 Si4 -68.9(2)
C4 Y1 N3 Si4 -80.60(19)
C3 Y1 N3 Si4 -58.4(2)
Si5 Y1 N3 Si4 169.7(3)
Si2 Y1 N3 Si4 78.01(17)
Si1 Y1 N3 Si4 -154.59(12)
N1 Si1 C1 C5 -88.0(3)
C11 Si1 C1 C5 152.1(3)
C10 Si1 C1 C5 29.6(3)
Y1 Si1 C1 C5 -77.9(3)
N1 Si1 C1 C2 67.6(3)
C11 Si1 C1 C2 -52.3(3)
C10 Si1 C1 C2 -174.8(3)
Y1 Si1 C1 C2 77.7(2)
N1 Si1 C1 Y1 -10.15(13)
C11 Si1 C1 Y1 -130.01(14)
C10 Si1 C1 Y1 107.46(16)
N2 Y1 C1 C5 -149.19(17)
N3 Y1 C1 C5 3.9(2)
N1 Y1 C1 C5 132.0(2)
C2 Y1 C1 C5 -111.4(2)
C4 Y1 C1 C5 -36.11(18)
C3 Y1 C1 C5 -74.7(2)
Si5 Y1 C1 C5 39.97(19)
Si2 Y1 C1 C5 168.54(14)
Si1 Y1 C1 C5 124.5(2)
N2 Y1 C1 C2 -37.8(2)
N3 Y1 C1 C2 115.26(18)
N1 Y1 C1 C2 -116.58(19)
C5 Y1 C1 C2 111.4(2)
C4 Y1 C1 C2 75.26(19)
C3 Y1 C1 C2 36.65(17)
Si5 Y1 C1 C2 151.34(15)
Si2 Y1 C1 C2 -80.1(2)
Si1 Y1 C1 C2 -124.1(2)
N2 Y1 C1 Si1 86.31(15)
N3 Y1 C1 Si1 -120.62(12)
N1 Y1 C1 Si1 7.55(10)
C5 Y1 C1 Si1 -124.5(2)
C2 Y1 C1 Si1 124.1(2)
C4 Y1 C1 Si1 -160.6(2)
C3 Y1 C1 Si1 160.77(19)
Si5 Y1 C1 Si1 -84.53(12)
Si2 Y1 C1 Si1 44.0(2)
C5 C1 C2 C3 -0.2(3)
Si1 C1 C2 C3 -159.5(2)
Y1 C1 C2 C3 -71.1(2)
C5 C1 C2 C6 -173.0(3)
Si1 C1 C2 C6 27.7(5)
Y1 C1 C2 C6 116.1(3)
C5 C1 C2 Y1 70.9(2)
Si1 C1 C2 Y1 -88.4(2)
N2 Y1 C2 C3 -96.1(2)
N3 Y1 C2 C3 20.4(3)
C1 Y1 C2 C3 113.2(3)
N1 Y1 C2 C3 168.3(2)
C5 Y1 C2 C3 74.7(2)
C4 Y1 C2 C3 35.58(19)
Si5 Y1 C2 C3 68.7(2)
Si2 Y1 C2 C3 -114.02(19)
Si1 Y1 C2 C3 146.1(2)
N2 Y1 C2 C1 150.63(17)
N3 Y1 C2 C1 -92.85(19)
N1 Y1 C2 C1 55.08(17)
C5 Y1 C2 C1 -38.55(17)
C4 Y1 C2 C1 -77.6(2)
C3 Y1 C2 C1 -113.2(3)
Si5 Y1 C2 C1 -44.5(2)
Si2 Y1 C2 C1 132.76(15)
Si1 Y1 C2 C1 32.90(15)
N2 Y1 C2 C6 26.7(2)
N3 Y1 C2 C6 143.3(2)
C1 Y1 C2 C6 -123.9(3)
N1 Y1 C2 C6 -68.8(2)
C5 Y1 C2 C6 -162.4(3)
C4 Y1 C2 C6 158.5(3)
C3 Y1 C2 C6 122.9(3)
Si5 Y1 C2 C6 -168.41(18)
Si2 Y1 C2 C6 8.9(3)
Si1 Y1 C2 C6 -91.0(2)
C1 C2 C3 C4 0.2(3)
C6 C2 C3 C4 173.4(3)
Y1 C2 C3 C4 -66.4(2)
C1 C2 C3 C7 -171.1(3)
C6 C2 C3 C7 2.1(5)
Y1 C2 C3 C7 122.3(3)
C1 C2 C3 Y1 66.6(2)
C6 C2 C3 Y1 -120.2(3)
N2 Y1 C3 C4 -153.53(19)
N3 Y1 C3 C4 -49.2(2)
C1 Y1 C3 C4 77.3(2)
N1 Y1 C3 C4 103.3(2)
C5 Y1 C3 C4 36.10(19)
C2 Y1 C3 C4 115.8(3)
Si5 Y1 C3 C4 -20.1(2)
Si2 Y1 C3 C4 -149.28(16)
Si1 Y1 C3 C4 87.78(19)
N2 Y1 C3 C2 90.7(2)
N3 Y1 C3 C2 -165.02(19)
C1 Y1 C3 C2 -38.51(19)
N1 Y1 C3 C2 -12.4(2)
C5 Y1 C3 C2 -79.7(2)
C4 Y1 C3 C2 -115.8(3)
Si5 Y1 C3 C2 -135.93(18)
Si2 Y1 C3 C2 94.9(2)
Si1 Y1 C3 C2 -28.01(19)
N2 Y1 C3 C7 -29.9(3)
N3 Y1 C3 C7 74.4(3)
C1 Y1 C3 C7 -159.1(4)
N1 Y1 C3 C7 -133.1(3)
C5 Y1 C3 C7 159.7(4)
C2 Y1 C3 C7 -120.6(4)
C4 Y1 C3 C7 123.6(4)
Si5 Y1 C3 C7 103.4(3)
Si2 Y1 C3 C7 -25.7(4)
Si1 Y1 C3 C7 -148.6(3)
C2 C3 C4 C5 -0.2(4)
C7 C3 C4 C5 171.1(3)
Y1 C3 C4 C5 -64.0(2)
C2 C3 C4 C8 -175.4(3)
C7 C3 C4 C8 -4.1(5)
Y1 C3 C4 C8 120.8(3)
C2 C3 C4 Y1 63.8(2)
C7 C3 C4 Y1 -124.9(3)
N2 Y1 C4 C5 149.77(19)
N3 Y1 C4 C5 -111.4(2)
C1 Y1 C4 C5 37.9(2)
N1 Y1 C4 C5 26.1(2)
C2 Y1 C4 C5 79.5(2)
C3 Y1 C4 C5 115.8(3)
Si5 Y1 C4 C5 -80.8(2)
Si2 Y1 C4 C5 -179.09(17)
Si1 Y1 C4 C5 27.4(2)
N2 Y1 C4 C3 34.0(2)
N3 Y1 C4 C3 132.8(2)
C1 Y1 C4 C3 -77.8(2)
N1 Y1 C4 C3 -89.7(2)
C5 Y1 C4 C3 -115.8(3)
C2 Y1 C4 C3 -36.30(18)
Si5 Y1 C4 C3 163.44(19)
Si2 Y1 C4 C3 65.1(3)
Si1 Y1 C4 C3 -88.43(19)
N2 Y1 C4 C8 -87.9(3)
N3 Y1 C4 C8 11.0(3)
C1 Y1 C4 C8 160.3(4)
N1 Y1 C4 C8 148.4(3)
C5 Y1 C4 C8 122.4(4)
C2 Y1 C4 C8 -158.2(4)
C3 Y1 C4 C8 -121.9(4)
Si5 Y1 C4 C8 41.6(3)
Si2 Y1 C4 C8 -56.7(4)
Si1 Y1 C4 C8 149.7(3)
C3 C4 C5 C1 0.1(4)
C8 C4 C5 C1 175.1(3)
Y1 C4 C5 C1 -66.5(2)
C3 C4 C5 C9 -176.8(3)
C8 C4 C5 C9 -1.8(5)
Y1 C4 C5 C9 116.6(3)
C3 C4 C5 Y1 66.6(2)
C8 C4 C5 Y1 -118.4(3)
C2 C1 C5 C4 0.1(3)
Si1 C1 C5 C4 159.3(2)
Y1 C1 C5 C4 70.9(2)
C2 C1 C5 C9 176.8(3)
Si1 C1 C5 C9 -24.0(5)
Y1 C1 C5 C9 -112.4(3)
C2 C1 C5 Y1 -70.8(2)
Si1 C1 C5 Y1 88.4(2)
N2 Y1 C5 C4 -55.9(3)
N3 Y1 C5 C4 69.0(2)
C1 Y1 C5 C4 -114.1(3)
N1 Y1 C5 C4 -156.5(2)
C2 Y1 C5 C4 -75.2(2)
C3 Y1 C5 C4 -35.71(19)
Si5 Y1 C5 C4 101.1(2)
Si2 Y1 C5 C4 177.0(5)
Si1 Y1 C5 C4 -146.9(2)
N2 Y1 C5 C1 58.2(3)
N3 Y1 C5 C1 -176.91(18)
N1 Y1 C5 C1 -42.41(18)
C2 Y1 C5 C1 38.91(17)
C4 Y1 C5 C1 114.1(3)
C3 Y1 C5 C1 78.4(2)
Si5 Y1 C5 C1 -144.76(17)
Si2 Y1 C5 C1 -68.8(7)
Si1 Y1 C5 C1 -32.79(15)
N2 Y1 C5 C9 -178.7(2)
N3 Y1 C5 C9 -53.8(3)
C1 Y1 C5 C9 123.1(3)
N1 Y1 C5 C9 80.7(3)
C2 Y1 C5 C9 162.0(3)
C4 Y1 C5 C9 -122.8(4)
C3 Y1 C5 C9 -158.5(3)
Si5 Y1 C5 C9 -21.6(3)
Si2 Y1 C5 C9 54.3(8)
Si1 Y1 C5 C9 90.3(3)
C15 N1 C12 C13 -38.6(3)
Si1 N1 C12 C13 86.7(3)
Y1 N1 C12 C13 -156.2(2)
N1 C12 C13 C14 34.6(4)
C12 C13 C14 C15 -16.3(4)
C12 N1 C15 C14 28.3(3)
Si1 N1 C15 C14 -99.9(3)
Y1 N1 C15 C14 155.1(2)
C13 C14 C15 N1 -7.4(4)
